data_1506449
loop_
_publ_author_name
'Werz, Daniel B.'
'Schuster, Andreea'
'Gleiter, Rolf'
'Rominger, Frank'

_publ_section_title
;
 Sterically stabilized cyclopropenonophanes and an electronically
 stabilized cyclopropenethionophane: syntheses, structural properties, and
 reactivity.
;
_journal_issue 5
_journal_name_full 'Organic letters'
_journal_page_first 917
_journal_page_last 920
_journal_paper_doi 10.1021/ol047317e
_journal_volume 7
_journal_year 2005
_chemical_formula_sum 'C16 H20 S6'
_chemical_formula_weight 404.68
_chemical_name_common 7beta_in_paper
_chemical_name_systematic
;
 ?
;
_space_group_IT_number 2
_symmetry_cell_setting triclinic
_symmetry_space_group_name_Hall '-P 1'
_symmetry_space_group_name_H-M 'P -1'
_atom_sites_solution_hydrogens geom
_atom_sites_solution_primary direct
_atom_sites_solution_secondary difmap
_audit_creation_method SHELXL-97
_cell_angle_alpha 107.5300(10)
_cell_angle_beta 113.1440(10)
_cell_angle_gamma 98.3320(10)
_cell_formula_units_Z 2
_cell_length_a 9.4288(3)
_cell_length_b 10.8171(3)
_cell_length_c 11.4266(4)
_cell_measurement_temperature 200(2)
_cell_volume 974.70(6)
_computing_cell_refinement 'Bruker SMART'
_computing_data_collection 'Bruker SMART'
_computing_data_reduction 'Bruker SHELXTL'
_computing_molecular_graphics 'Bruker SHELXTL'
_computing_publication_material 'Bruker SHELXTL'
_computing_structure_refinement 'SHELXL-97 (Sheldrick, 1997)'
_computing_structure_solution 'SHELXS-97 (Sheldrick, 1990)'
_diffrn_ambient_temperature 200(2)
_diffrn_measured_fraction_theta_full 0.986
_diffrn_measured_fraction_theta_max 0.986
_diffrn_measurement_device_type 'CCD area detector'
_diffrn_measurement_method 'phi and omega scans'
_diffrn_radiation_monochromator graphite
_diffrn_radiation_source 'fine-focus sealed tube'
_diffrn_radiation_type MoK\a
_diffrn_radiation_wavelength 0.71073
_diffrn_reflns_av_R_equivalents 0.0255
_diffrn_reflns_av_sigmaI/netI 0.0345
_diffrn_reflns_limit_h_max 12
_diffrn_reflns_limit_h_min -12
_diffrn_reflns_limit_k_max 13
_diffrn_reflns_limit_k_min -14
_diffrn_reflns_limit_l_max 14
_diffrn_reflns_limit_l_min -14
_diffrn_reflns_number 9197
_diffrn_reflns_theta_full 27.46
_diffrn_reflns_theta_max 27.46
_diffrn_reflns_theta_min 2.07
_exptl_absorpt_coefficient_mu 0.695
_exptl_absorpt_correction_T_max 0.8969
_exptl_absorpt_correction_T_min 0.7684
_exptl_absorpt_correction_type multi-scan
_exptl_absorpt_process_details 'Blessing, Acta Cryst. (1995) A51 33-38.'
_exptl_crystal_colour yellow
_exptl_crystal_density_diffrn 1.379
_exptl_crystal_density_method 'not measured'
_exptl_crystal_description polyhedron
_exptl_crystal_F_000 424
_exptl_crystal_size_max 0.40
_exptl_crystal_size_mid 0.18
_exptl_crystal_size_min 0.16
_refine_diff_density_max 0.879
_refine_diff_density_min -0.579
_refine_diff_density_rms 0.052
_refine_ls_extinction_method none
_refine_ls_goodness_of_fit_ref 1.037
_refine_ls_hydrogen_treatment constr
_refine_ls_matrix_type full
_refine_ls_number_parameters 208
_refine_ls_number_reflns 4390
_refine_ls_number_restraints 6
_refine_ls_restrained_S_all 1.055
_refine_ls_R_factor_all 0.0462
_refine_ls_R_factor_gt 0.0339
_refine_ls_shift/su_max 0.002
_refine_ls_shift/su_mean 0.000
_refine_ls_structure_factor_coef Fsqd
_refine_ls_weighting_details 'calc w=1/[\s^2^(Fo^2^)+(0.0405P)^2^+0.3678P] where P=(Fo^2^+2Fc^2^)/3'
_refine_ls_weighting_scheme calc
_refine_ls_wR_factor_gt 0.0823
_refine_ls_wR_factor_ref 0.0886
_reflns_number_gt 3561
_reflns_number_total 4390
_reflns_threshold_expression >2sigma(I)
_cod_data_source_file ol047317esi20050104_032504.cif
_cod_data_source_block dwe104
_cod_depositor_comments
;
The following automatic conversions were performed:

'_symmetry_cell_setting' value 'Triclinic' changed to 'triclinic'
according to /home/saulius/struct/CIF-dictionaries/cif_core.dic
dictionary named 'cif_core.dic' version 2.4.1 from 2010-06-29.

Automatic conversion script
Id: cif_fix_values 1715 2011-07-08 13:25:40Z adriana 
;
_cod_original_cell_volume 974.70(5)
_cod_original_sg_symbol_H-M P-1
_cod_database_code 1506449

loop_
_symmetry_equiv_pos_as_xyz
'x, y, z'
'-x, -y, -z'

loop_
_atom_site_label
_atom_site_type_symbol
_atom_site_fract_x
_atom_site_fract_y
_atom_site_fract_z
_atom_site_U_iso_or_equiv
_atom_site_adp_type
_atom_site_occupancy
_atom_site_symmetry_multiplicity
_atom_site_calc_flag
_atom_site_refinement_flags
_atom_site_disorder_assembly
_atom_site_disorder_group
S1 S -0.18762(6) 1.15445(6) 0.36585(5) 0.03853(14) Uani 1 1 d . . .
S2 S 0.04203(6) 0.85204(5) 0.27167(5) 0.03200(12) Uani 1 1 d . . .
S3 S 0.32573(6) 1.23434(5) 0.61350(5) 0.03599(13) Uani 1 1 d . A .
S11 S 0.30389(9) 1.58082(6) 0.05797(7) 0.05416(17) Uani 1 1 d . . .
S12 S 0.11690(8) 1.27681(6) 0.18043(6) 0.04968(16) Uani 1 1 d . . .
S13 S 0.37450(7) 1.18390(5) -0.04691(6) 0.03884(14) Uani 1 1 d . . .
C1 C -0.0234(2) 1.10604(19) 0.39980(18) 0.0289(4) Uani 1 1 d . . .
C2 C 0.0560(2) 1.00954(19) 0.37183(18) 0.0278(4) Uani 1 1 d . . .
C3 C 0.1432(2) 1.13219(19) 0.47974(19) 0.0287(4) Uani 1 1 d . . .
C4 C 0.2758(3) 1.3895(2) 0.6774(2) 0.0366(4) Uani 1 1 d D . .
H4A H 0.1972 1.3696 0.7116 0.044 Uiso 0.931(5) 1 calc PR A 1
H4B H 0.3750 1.4583 0.7572 0.044 Uiso 0.931(5) 1 calc PR A 1
H4C H 0.1599 1.3650 0.6541 0.044 Uiso 0.069(5) 1 calc PR A 2
H4D H 0.3393 1.4320 0.7796 0.044 Uiso 0.069(5) 1 calc PR A 2
C5 C 0.2051(3) 1.4505(2) 0.5713(2) 0.0349(6) Uani 0.931(5) 1 d PD A 1
H5A H 0.1825 1.5336 0.6162 0.042 Uiso 0.931(5) 1 calc PR A 1
H5B H 0.1006 1.3849 0.4956 0.042 Uiso 0.931(5) 1 calc PR A 1
C6 C 0.3123(3) 1.4870(2) 0.5082(2) 0.0400(6) Uani 0.931(5) 1 d PD A 1
H6A H 0.3440 1.4066 0.4710 0.048 Uiso 0.931(5) 1 calc PR A 1
H6B H 0.4121 1.5600 0.5819 0.048 Uiso 0.931(5) 1 calc PR A 1
C7 C 0.2300(3) 1.5344(2) 0.3923(2) 0.0492(6) Uani 1 1 d D . .
H7A H 0.1989 1.6147 0.4309 0.059 Uiso 0.931(5) 1 calc PR A 1
H7B H 0.3107 1.5648 0.3638 0.059 Uiso 0.931(5) 1 calc PR A 1
H7C H 0.2176 1.6254 0.4285 0.059 Uiso 0.069(5) 1 calc PR A 2
H7D H 0.3317 1.5407 0.3849 0.059 Uiso 0.069(5) 1 calc PR A 2
C8 C 0.0832(3) 1.4336(3) 0.2651(3) 0.0556(7) Uani 1 1 d D A .
H8A H 0.0442 1.4767 0.1981 0.067 Uiso 1 1 calc R . .
H8B H -0.0031 1.4107 0.2906 0.067 Uiso 1 1 calc R . .
C11 C 0.2833(2) 1.4304(2) 0.0661(2) 0.0364(4) Uani 1 1 d . . .
C12 C 0.2245(2) 1.3333(2) 0.1067(2) 0.0360(4) Uani 1 1 d . . .
C13 C 0.3094(2) 1.3031(2) 0.03539(19) 0.0330(4) Uani 1 1 d . . .
C14 C 0.2896(3) 1.0444(2) -0.0136(2) 0.0340(4) Uani 1 1 d . . .
H14A H 0.1739 1.0357 -0.0413 0.041 Uiso 1 1 calc R . .
H14B H 0.2958 0.9591 -0.0725 0.041 Uiso 1 1 calc R . .
C15 C 0.3734(2) 1.0603(2) 0.1367(2) 0.0318(4) Uani 1 1 d . . .
H15A H 0.4853 1.0565 0.1619 0.038 Uiso 1 1 calc R . .
H15B H 0.3787 1.1500 0.1977 0.038 Uiso 1 1 calc R . .
C16 C 0.2825(3) 0.9488(2) 0.1581(2) 0.0340(4) Uani 1 1 d . . .
H16A H 0.2858 0.8601 0.1028 0.041 Uiso 1 1 calc R . .
H16B H 0.1678 0.9472 0.1235 0.041 Uiso 1 1 calc R . .
C17 C 0.3511(2) 0.9663(2) 0.3091(2) 0.0327(4) Uani 1 1 d . . .
H17A H 0.4636 0.9619 0.3418 0.039 Uiso 1 1 calc R . .
H17B H 0.3545 1.0575 0.3653 0.039 Uiso 1 1 calc R . .
C18 C 0.2543(2) 0.8598(2) 0.3326(2) 0.0349(4) Uani 1 1 d . . .
H18A H 0.3039 0.8795 0.4329 0.042 Uiso 1 1 calc R . .
H18B H 0.2612 0.7696 0.2848 0.042 Uiso 1 1 calc R . .
C5B C 0.308(3) 1.492(2) 0.619(2) 0.028(7) Uiso 0.069(5) 1 d PD A 2
H5B1 H 0.2906 1.5776 0.6657 0.034 Uiso 0.069(5) 1 calc PR A 2
H5B2 H 0.4223 1.5134 0.6365 0.034 Uiso 0.069(5) 1 calc PR A 2
C6B C 0.199(3) 1.438(2) 0.468(2) 0.034(8) Uiso 0.069(5) 1 d PD A 2
H6B1 H 0.0861 1.4212 0.4529 0.041 Uiso 0.069(5) 1 calc PR A 2
H6B2 H 0.2120 1.3487 0.4242 0.041 Uiso 0.069(5) 1 calc PR A 2

loop_
_atom_site_aniso_label
_atom_site_aniso_U_11
_atom_site_aniso_U_22
_atom_site_aniso_U_33
_atom_site_aniso_U_23
_atom_site_aniso_U_13
_atom_site_aniso_U_12
S1 0.0325(3) 0.0467(3) 0.0314(3) 0.0074(2) 0.0139(2) 0.0185(2)
S2 0.0362(3) 0.0274(2) 0.0314(2) 0.00896(19) 0.0170(2) 0.00856(19)
S3 0.0311(3) 0.0325(3) 0.0347(3) 0.0099(2) 0.0079(2) 0.0113(2)
S11 0.0773(4) 0.0331(3) 0.0517(4) 0.0191(3) 0.0260(3) 0.0218(3)
S12 0.0563(4) 0.0415(3) 0.0516(3) 0.0085(3) 0.0353(3) 0.0068(3)
S13 0.0547(3) 0.0361(3) 0.0456(3) 0.0214(2) 0.0362(3) 0.0190(2)
C1 0.0344(10) 0.0316(10) 0.0241(9) 0.0109(7) 0.0166(8) 0.0107(8)
C2 0.0315(9) 0.0303(10) 0.0269(9) 0.0138(7) 0.0162(8) 0.0107(8)
C3 0.0328(10) 0.0293(10) 0.0277(9) 0.0131(8) 0.0157(8) 0.0111(8)
C4 0.0421(11) 0.0321(11) 0.0335(10) 0.0081(8) 0.0192(9) 0.0111(9)
C5 0.0400(14) 0.0300(11) 0.0423(13) 0.0144(10) 0.0248(11) 0.0146(10)
C6 0.0422(14) 0.0350(12) 0.0427(13) 0.0113(10) 0.0241(11) 0.0068(10)
C7 0.0847(18) 0.0363(12) 0.0529(14) 0.0223(11) 0.0486(14) 0.0313(12)
C8 0.0646(16) 0.0725(18) 0.0504(14) 0.0261(13) 0.0369(13) 0.0435(14)
C11 0.0393(11) 0.0321(11) 0.0283(10) 0.0076(8) 0.0100(8) 0.0104(8)
C12 0.0369(11) 0.0316(10) 0.0310(10) 0.0061(8) 0.0135(8) 0.0074(8)
C13 0.0368(10) 0.0293(10) 0.0295(10) 0.0107(8) 0.0134(8) 0.0083(8)
C14 0.0471(12) 0.0283(10) 0.0333(10) 0.0130(8) 0.0240(9) 0.0120(8)
C15 0.0320(10) 0.0332(10) 0.0326(10) 0.0139(8) 0.0163(8) 0.0108(8)
C16 0.0424(11) 0.0310(10) 0.0316(10) 0.0136(8) 0.0189(9) 0.0113(8)
C17 0.0309(10) 0.0408(11) 0.0326(10) 0.0181(9) 0.0160(8) 0.0165(8)
C18 0.0427(11) 0.0395(11) 0.0354(10) 0.0222(9) 0.0212(9) 0.0229(9)

loop_
_atom_type_symbol
_atom_type_description
_atom_type_scat_dispersion_real
_atom_type_scat_dispersion_imag
_atom_type_scat_source
C C 0.0033 0.0016 'International Tables Vol C Tables 4.2.6.8 and 6.1.1.4'
H H 0.0000 0.0000 'International Tables Vol C Tables 4.2.6.8 and 6.1.1.4'
S S 0.1246 0.1234 'International Tables Vol C Tables 4.2.6.8 and 6.1.1.4'

loop_
_geom_angle_atom_site_label_1
_geom_angle_atom_site_label_2
_geom_angle_atom_site_label_3
_geom_angle
C2 S2 C18 101.49(9)
C3 S3 C4 100.99(10)
C12 S12 C8 100.38(11)
C13 S13 C14 97.74(9)
C2 C1 C3 58.12(13)
C2 C1 S1 151.37(16)
C3 C1 S1 150.51(16)
C3 C2 C1 61.00(13)
C3 C2 S2 151.38(15)
C1 C2 S2 147.62(15)
C2 C3 C1 60.88(13)
C2 C3 S3 147.62(15)
C1 C3 S3 151.49(16)
C5B C4 C5 33.3(10)
C5B C4 S3 113.9(11)
C5 C4 S3 115.02(14)
C4 C5 C6 115.03(19)
C5 C6 C7 113.2(2)
C8 C7 C6 117.2(2)
C8 C7 C6B 86.2(8)
C6 C7 C6B 35.8(9)
C7 C8 S12 114.25(17)
C12 C11 C13 58.06(14)
C12 C11 S11 151.10(18)
C13 C11 S11 150.83(18)
C13 C12 C11 61.03(15)
C13 C12 S12 146.63(17)
C11 C12 S12 152.24(17)
C12 C13 C11 60.92(15)
C12 C13 S13 147.51(17)
C11 C13 S13 151.07(17)
C15 C14 S13 114.29(14)
C16 C15 C14 110.56(16)
C15 C16 C17 113.18(17)
C18 C17 C16 113.49(17)
C17 C18 S2 113.81(13)
C6B C5B C4 109.9(15)
C5B C6B C7 114.6(15)

loop_
_geom_bond_atom_site_label_1
_geom_bond_atom_site_label_2
_geom_bond_distance
S1 C1 1.6453(19)
S2 C2 1.6946(19)
S2 C18 1.822(2)
S3 C3 1.6976(19)
S3 C4 1.825(2)
S11 C11 1.646(2)
S12 C12 1.707(2)
S12 C8 1.823(2)
S13 C13 1.696(2)
S13 C14 1.8159(19)
C1 C2 1.402(3)
C1 C3 1.404(3)
C2 C3 1.363(3)
C4 C5B 1.512(16)
C4 C5 1.525(3)
C5 C6 1.525(3)
C6 C7 1.528(3)
C7 C8 1.497(4)
C7 C6B 1.609(16)
C11 C12 1.397(3)
C11 C13 1.398(3)
C12 C13 1.356(3)
C14 C15 1.523(3)
C15 C16 1.514(3)
C16 C17 1.523(3)
C17 C18 1.520(3)
C5B C6B 1.482(18)
